data_7052173
loop_
_publ_author_name
'Seneclauze, Julie Batcha'
'Retailleau, Pascal'
'Ziessel, Raymond'

_publ_section_title
;
 Design and preparation of neutral substituted fluorene- and
 carbazole-based platinum(ii)--acetylide complexes
;
_journal_issue 8
_journal_name_full 'New Journal of Chemistry'
_journal_page_first 1412
_journal_paper_doi 10.1039/b702374j
_journal_volume 31
_journal_year 2007
_chemical_formula_moiety 'C33 H24 N2 Pt'
_chemical_formula_sum 'C33 H24 N2 Pt'
_chemical_formula_weight 643.63
_chemical_name_systematic
;
?
;
_space_group_IT_number 14
_symmetry_cell_setting monoclinic
_symmetry_space_group_name_Hall '-P 2ybc'
_symmetry_space_group_name_H-M 'P 1 21/c 1'
_atom_sites_solution_hydrogens difmap
_atom_sites_solution_primary direct
_atom_sites_solution_secondary difmap
_audit_creation_method SHELXL-97
_cell_angle_alpha 90.00
_cell_angle_beta 96.684(2)
_cell_angle_gamma 90.00
_cell_formula_units_Z 4
_cell_length_a 7.2707(6)
_cell_length_b 12.3313(10)
_cell_length_c 28.699(2)
_cell_measurement_temperature 100(2)
_cell_volume 2555.6(3)
_computing_cell_refinement 'Bruker SMART'
_computing_data_collection 'Bruker SMART'
_computing_data_reduction 'Bruker SAINT'
_computing_molecular_graphics 'PLATON (Spek, 2004)'
_computing_publication_material 'SHELXL-97 (Sheldrick, 1997)'
_computing_structure_refinement 'SHELXL-97 (Sheldrick, 1997)'
_computing_structure_solution 'Bruker SHELXTL'
_diffrn_ambient_temperature 100(2)
_diffrn_measured_fraction_theta_full .987
_diffrn_measured_fraction_theta_max .987
_diffrn_measurement_device_type 'APEX II CCD area detector'
_diffrn_measurement_method 'phi and omega scans'
_diffrn_radiation_monochromator graphite
_diffrn_radiation_source 'sealed tube'
_diffrn_radiation_type MoK\a
_diffrn_radiation_wavelength 0.71073
_diffrn_reflns_av_R_equivalents 0.0215
_diffrn_reflns_av_sigmaI/netI 0.0181
_diffrn_reflns_limit_h_max 10
_diffrn_reflns_limit_h_min -9
_diffrn_reflns_limit_k_max 17
_diffrn_reflns_limit_k_min -16
_diffrn_reflns_limit_l_max 41
_diffrn_reflns_limit_l_min -41
_diffrn_reflns_number 31394
_diffrn_reflns_theta_full 31.00
_diffrn_reflns_theta_max 31.00
_diffrn_reflns_theta_min 1.43
_exptl_absorpt_coefficient_mu 5.515
_exptl_absorpt_correction_type none
_exptl_crystal_colour red
_exptl_crystal_density_diffrn 1.673
_exptl_crystal_density_method 'not measured'
_exptl_crystal_description prism
_exptl_crystal_F_000 1256
_exptl_crystal_size_max 0.15
_exptl_crystal_size_mid 0.12
_exptl_crystal_size_min 0.10
_refine_diff_density_max 2.223
_refine_diff_density_min -2.334
_refine_diff_density_rms .274
_refine_ls_extinction_method none
_refine_ls_goodness_of_fit_ref 1.581
_refine_ls_hydrogen_treatment constr
_refine_ls_matrix_type full
_refine_ls_number_parameters 327
_refine_ls_number_reflns 8052
_refine_ls_number_restraints 0
_refine_ls_restrained_S_all 1.581
_refine_ls_R_factor_all 0.0423
_refine_ls_R_factor_gt 0.0399
_refine_ls_shift/su_max 0.001
_refine_ls_shift/su_mean 0.000
_refine_ls_structure_factor_coef Fsqd
_refine_ls_weighting_details 'calc w=1/[\s^2^(Fo^2^)+(0.0254P)^2^+9.6112P] where P=(Fo^2^+2Fc^2^)/3'
_refine_ls_weighting_scheme calc
_refine_ls_wR_factor_gt 0.1001
_refine_ls_wR_factor_ref 0.1008
_reflns_number_gt 7626
_reflns_number_total 8052
_reflns_threshold_expression >2sigma(I)
_cod_data_source_file b702374J.txt
_cod_data_source_block jbs3942a
_cod_original_sg_symbol_H-M P21/c
_cod_database_code 7052173

loop_
_symmetry_equiv_pos_as_xyz
'x, y, z'
'-x, y+1/2, -z+1/2'
'-x, -y, -z'
'x, -y-1/2, z-1/2'

loop_
_atom_site_label
_atom_site_type_symbol
_atom_site_fract_x
_atom_site_fract_y
_atom_site_fract_z
_atom_site_U_iso_or_equiv
_atom_site_adp_type
_atom_site_occupancy
_atom_site_symmetry_multiplicity
_atom_site_calc_flag
_atom_site_refinement_flags
_atom_site_disorder_assembly
_atom_site_disorder_group
Pt1 Pt 0.75566(2) 0.814337(13) 0.037160(6) 0.01715(5) Uani 1 1 d . . .
N2 N 0.7619(5) 0.9500(3) 0.00020(13) 0.0163(7) Uani 1 1 d . . .
N1 N 0.6693(6) 0.9208(3) 0.08461(14) 0.0220(8) Uani 1 1 d . . .
C1 C 0.8449(6) 0.7542(4) -0.02364(15) 0.0189(8) Uani 1 1 d . . .
C16 C 0.7160(6) 1.0434(4) 0.02054(17) 0.0196(8) Uani 1 1 d . . .
C12 C 0.8157(6) 0.9447(4) -0.04322(16) 0.0210(9) Uani 1 1 d . . .
C7 C 0.6624(6) 1.0280(4) 0.06806(16) 0.0184(8) Uani 1 1 d . . .
C13 C 0.8211(7) 1.0391(4) -0.06927(17) 0.0246(10) Uani 1 1 d . . .
H7 H 0.8555 1.0371 -0.0995 0.030 Uiso 1 1 calc R . .
C10 C 0.5578(7) 0.9832(4) 0.15557(17) 0.0246(9) Uani 1 1 d . . .
H14 H 0.5221 0.9677 0.1849 0.030 Uiso 1 1 calc R . .
C3 C 0.9293(7) 0.8079(5) -0.09929(17) 0.0296(11) Uani 1 1 d . . .
H4 H 0.9395 0.8617 -0.1216 0.036 Uiso 1 1 calc R . .
C2 C 0.8629(7) 0.8339(4) -0.05672(17) 0.0223(9) Uani 1 1 d . . .
C11 C 0.6152(6) 0.9000(4) 0.12815(16) 0.0208(8) Uani 1 1 d . . .
H15 H 0.6172 0.8292 0.1393 0.025 Uiso 1 1 calc R . .
C8 C 0.6060(7) 1.1119(4) 0.09581(18) 0.0239(9) Uani 1 1 d . . .
H12 H 0.6039 1.1830 0.0849 0.029 Uiso 1 1 calc R . .
C9 C 0.5533(8) 1.0892(4) 0.13961(18) 0.0272(10) Uani 1 1 d . . .
H13 H 0.5151 1.1448 0.1582 0.033 Uiso 1 1 calc R . .
C15 C 0.7193(7) 1.1396(4) -0.00474(18) 0.0243(9) Uani 1 1 d . . .
H9 H 0.6852 1.2049 0.0081 0.029 Uiso 1 1 calc R . .
C14 C 0.7748(7) 1.1362(5) -0.04965(19) 0.0283(11) Uani 1 1 d . . .
H8 H 0.7806 1.2001 -0.0666 0.034 Uiso 1 1 calc R . .
C6 C 0.8951(7) 0.6506(5) -0.03299(19) 0.0288(10) Uani 1 1 d . . .
H2 H 0.8855 0.5968 -0.0107 0.035 Uiso 1 1 calc R . .
C5 C 0.9608(8) 0.6235(5) -0.0754(2) 0.0334(12) Uani 1 1 d . . .
H3 H 0.9919 0.5521 -0.0815 0.040 Uiso 1 1 calc R . .
C18 C 0.8426(6) 0.5160(4) 0.17560(16) 0.0188(8) Uani 1 1 d . . .
H29 H 0.9453 0.5614 0.1794 0.023 Uiso 1 1 calc R . .
C24 C 0.8269(7) 0.3302(4) 0.27663(16) 0.0200(8) Uani 1 1 d . . .
C22 C 0.5594(6) 0.4543(4) 0.13031(16) 0.0198(8) Uani 1 1 d . . .
H27 H 0.4753 0.4585 0.1034 0.024 Uiso 1 1 calc R . .
C23 C 0.9375(7) 0.4179(4) 0.25550(16) 0.0193(8) Uani 1 1 d . . .
C29 C 0.6676(7) 0.3028(3) 0.24659(16) 0.0190(8) Uani 1 1 d . . .
C19 C 0.8157(6) 0.4402(4) 0.20975(15) 0.0165(7) Uani 1 1 d . . .
C20 C 0.6595(6) 0.3722(3) 0.20467(15) 0.0168(8) Uani 1 1 d . . .
C21 C 0.5298(6) 0.3793(4) 0.16490(16) 0.0184(8) Uani 1 1 d . . .
H26 H 0.4257 0.3348 0.1616 0.022 Uiso 1 1 calc R . .
C17 C 0.7144(7) 0.5240(4) 0.13525(16) 0.0186(8) Uani 1 1 d . . .
C26 C 0.7459(9) 0.1957(5) 0.3311(2) 0.0342(13) Uani 1 1 d . . .
H21 H 0.7705 0.1597 0.3596 0.041 Uiso 1 1 calc R . .
C28 C 0.5485(7) 0.2223(4) 0.25837(19) 0.0254(10) Uani 1 1 d . . .
H23 H 0.4431 0.2047 0.2382 0.031 Uiso 1 1 calc R . .
C27 C 0.5895(9) 0.1682(4) 0.3009(2) 0.0327(13) Uani 1 1 d . . .
H22 H 0.5117 0.1134 0.3092 0.039 Uiso 1 1 calc R . .
C25 C 0.8665(8) 0.2762(4) 0.31932(17) 0.0276(10) Uani 1 1 d . . .
H20 H 0.9716 0.2936 0.3396 0.033 Uiso 1 1 calc R . .
C30 C 0.9611(8) 0.5197(4) 0.28661(18) 0.0274(10) Uani 1 1 d . . .
H16A H 0.8417 0.5450 0.2930 0.041 Uiso 1 1 calc R . .
H16B H 1.0217 0.5754 0.2707 0.041 Uiso 1 1 calc R . .
H16C H 1.0346 0.5023 0.3156 0.041 Uiso 1 1 calc R . .
C31 C 1.1275(7) 0.3744(4) 0.24582(18) 0.0259(10) Uani 1 1 d . . .
H17A H 1.1940 0.4304 0.2317 0.039 Uiso 1 1 calc R . .
H17B H 1.1106 0.3135 0.2249 0.039 Uiso 1 1 calc R . .
H17C H 1.1965 0.3522 0.2748 0.039 Uiso 1 1 calc R . .
C4 C 0.9790(8) 0.7034(6) -0.10819(18) 0.0345(13) Uani 1 1 d . . .
H31 H 1.0249 0.6864 -0.1362 0.041 Uiso 1 1 calc R . .
C2" C 0.7357(7) 0.6078(4) 0.10170(16) 0.0210(9) Uani 1 1 d . . .
C1" C 0.7488(6) 0.6837(4) 0.07556(16) 0.0202(8) Uani 1 1 d . . .

loop_
_atom_site_aniso_label
_atom_site_aniso_U_11
_atom_site_aniso_U_22
_atom_site_aniso_U_33
_atom_site_aniso_U_23
_atom_site_aniso_U_13
_atom_site_aniso_U_12
Pt1 0.01771(8) 0.01868(8) 0.01552(8) 0.00479(6) 0.00388(5) 0.00096(6)
N2 0.0123(15) 0.0202(17) 0.0161(16) 0.0060(13) -0.0003(12) 0.0001(13)
N1 0.0208(19) 0.0234(19) 0.0214(18) 0.0032(15) 0.0010(15) -0.0002(15)
C1 0.0140(19) 0.027(2) 0.0161(18) -0.0006(16) 0.0028(15) 0.0029(16)
C16 0.0135(18) 0.018(2) 0.027(2) 0.0068(16) 0.0005(16) 0.0014(15)
C12 0.0129(18) 0.030(2) 0.0201(19) 0.0093(18) 0.0010(15) -0.0014(17)
C7 0.0144(19) 0.0167(19) 0.022(2) 0.0021(15) -0.0043(15) -0.0021(14)
C13 0.018(2) 0.034(3) 0.021(2) 0.0121(19) -0.0023(16) -0.0055(18)
C10 0.022(2) 0.036(3) 0.0163(19) -0.0031(18) 0.0034(17) 0.0043(19)
C3 0.021(2) 0.050(3) 0.018(2) 0.005(2) 0.0015(17) 0.001(2)
C2 0.017(2) 0.030(2) 0.020(2) 0.0031(17) 0.0011(16) 0.0014(17)
C11 0.020(2) 0.024(2) 0.0192(19) 0.0007(16) 0.0032(16) 0.0006(16)
C8 0.021(2) 0.018(2) 0.032(2) -0.0003(18) -0.0030(18) 0.0023(16)
C9 0.029(3) 0.025(2) 0.026(2) -0.0073(19) -0.0024(19) 0.0053(19)
C15 0.020(2) 0.021(2) 0.030(2) 0.0080(18) -0.0061(18) -0.0053(17)
C14 0.020(2) 0.033(3) 0.030(2) 0.017(2) -0.0055(18) -0.0091(19)
C6 0.025(2) 0.036(3) 0.026(2) -0.003(2) 0.005(2) 0.005(2)
C5 0.026(3) 0.046(3) 0.029(3) -0.009(2) 0.004(2) 0.009(2)
C18 0.020(2) 0.0142(18) 0.024(2) 0.0008(15) 0.0089(16) 0.0000(15)
C24 0.026(2) 0.017(2) 0.0185(19) 0.0010(15) 0.0074(16) 0.0087(16)
C22 0.021(2) 0.019(2) 0.0200(19) -0.0006(16) 0.0025(16) 0.0005(16)
C23 0.021(2) 0.019(2) 0.0180(19) -0.0005(15) 0.0019(16) 0.0022(16)
C29 0.023(2) 0.0134(18) 0.022(2) 0.0013(15) 0.0107(16) 0.0041(15)
C19 0.0177(19) 0.0155(18) 0.0172(18) -0.0008(15) 0.0057(15) 0.0006(15)
C20 0.020(2) 0.0119(17) 0.0193(19) 0.0006(14) 0.0062(15) 0.0004(14)
C21 0.018(2) 0.0147(18) 0.023(2) -0.0021(15) 0.0068(16) -0.0031(15)
C17 0.023(2) 0.0148(18) 0.0192(19) 0.0021(15) 0.0079(16) 0.0027(15)
C26 0.048(3) 0.030(3) 0.028(2) 0.014(2) 0.018(2) 0.020(2)
C28 0.027(2) 0.020(2) 0.031(2) 0.0057(18) 0.014(2) 0.0043(18)
C27 0.042(3) 0.021(2) 0.041(3) 0.013(2) 0.026(3) 0.008(2)
C25 0.034(3) 0.031(2) 0.019(2) 0.0032(18) 0.0076(19) 0.014(2)
C30 0.031(3) 0.026(2) 0.024(2) -0.0098(18) -0.0029(19) 0.0010(19)
C31 0.021(2) 0.031(3) 0.025(2) -0.0048(19) 0.0033(18) 0.0059(19)
C4 0.027(3) 0.058(4) 0.019(2) -0.004(2) 0.0030(19) 0.010(2)
C2" 0.028(2) 0.0163(19) 0.020(2) 0.0010(16) 0.0073(17) 0.0013(17)
C1" 0.022(2) 0.020(2) 0.0193(19) -0.0007(16) 0.0070(16) 0.0015(17)

loop_
_atom_type_symbol
_atom_type_description
_atom_type_scat_dispersion_real
_atom_type_scat_dispersion_imag
_atom_type_scat_source
C C .0033 .0016 'International Tables Vol C Tables 4.2.6.8 and 6.1.1.4'
H H .0000 .0000 'International Tables Vol C Tables 4.2.6.8 and 6.1.1.4'
N N .0061 .0033 'International Tables Vol C Tables 4.2.6.8 and 6.1.1.4'
Pt Pt -1.7033 8.3905 'International Tables Vol C Tables 4.2.6.8 and 6.1.1.4'

loop_
_geom_angle_atom_site_label_1
_geom_angle_atom_site_label_2
_geom_angle_atom_site_label_3
_geom_angle
_geom_angle_site_symmetry_1
_geom_angle_site_symmetry_3
_geom_angle_publ_flag
C1" Pt1 N2 178.00(17) . . ?
C1" Pt1 N1 97.11(17) . . ?
N2 Pt1 N1 80.95(16) . . ?
C1" Pt1 C1 102.20(19) . . ?
N2 Pt1 C1 79.74(17) . . ?
N1 Pt1 C1 160.69(18) . . ?
C12 N2 C16 123.5(4) . . ?
C12 N2 Pt1 118.7(3) . . ?
C16 N2 Pt1 117.8(3) . . ?
C11 N1 C7 118.7(4) . . ?
C11 N1 Pt1 128.9(3) . . ?
C7 N1 Pt1 112.4(3) . . ?
C6 C1 C2 118.8(4) . . ?
C6 C1 Pt1 128.2(4) . . ?
C2 C1 Pt1 112.9(3) . . ?
N2 C16 C15 118.8(4) . . ?
N2 C16 C7 113.3(4) . . ?
C15 C16 C7 127.9(5) . . ?
N2 C12 C13 119.1(5) . . ?
N2 C12 C2 112.9(4) . . ?
C13 C12 C2 128.0(4) . . ?
C8 C7 N1 120.4(4) . . ?
C8 C7 C16 124.0(4) . . ?
N1 C7 C16 115.6(4) . . ?
C14 C13 C12 118.9(5) . . ?
C14 C13 H7 120.5 . . ?
C12 C13 H7 120.5 . . ?
C9 C10 C11 120.6(5) . . ?
C9 C10 H14 119.7 . . ?
C11 C10 H14 119.7 . . ?
C4 C3 C2 120.2(5) . . ?
C4 C3 H4 119.9 . . ?
C2 C3 H4 119.9 . . ?
C1 C2 C3 120.3(5) . . ?
C1 C2 C12 115.8(4) . . ?
C3 C2 C12 123.8(5) . . ?
N1 C11 C10 120.9(5) . . ?
N1 C11 H15 119.5 . . ?
C10 C11 H15 119.5 . . ?
C9 C8 C7 120.0(5) . . ?
C9 C8 H12 120.0 . . ?
C7 C8 H12 120.0 . . ?
C10 C9 C8 119.5(5) . . ?
C10 C9 H13 120.2 . . ?
C8 C9 H13 120.2 . . ?
C16 C15 C14 118.7(5) . . ?
C16 C15 H9 120.7 . . ?
C14 C15 H9 120.7 . . ?
C13 C14 C15 120.9(5) . . ?
C13 C14 H8 119.5 . . ?
C15 C14 H8 119.5 . . ?
C1 C6 C5 121.4(5) . . ?
C1 C6 H2 119.3 . . ?
C5 C6 H2 119.3 . . ?
C4 C5 C6 119.5(6) . . ?
C4 C5 H3 120.3 . . ?
C6 C5 H3 120.3 . . ?
C19 C18 C17 119.7(4) . . ?
C19 C18 H29 120.1 . . ?
C17 C18 H29 120.1 . . ?
C25 C24 C29 119.7(5) . . ?
C25 C24 C23 128.9(5) . . ?
C29 C24 C23 111.4(4) . . ?
C21 C22 C17 121.4(4) . . ?
C21 C22 H27 119.3 . . ?
C17 C22 H27 119.3 . . ?
C24 C23 C19 101.1(4) . . ?
C24 C23 C31 110.7(4) . . ?
C19 C23 C31 110.6(4) . . ?
C24 C23 C30 112.2(4) . . ?
C19 C23 C30 111.5(4) . . ?
C31 C23 C30 110.3(4) . . ?
C28 C29 C24 121.2(4) . . ?
C28 C29 C20 130.5(5) . . ?
C24 C29 C20 108.3(4) . . ?
C18 C19 C20 120.6(4) . . ?
C18 C19 C23 128.1(4) . . ?
C20 C19 C23 111.3(4) . . ?
C21 C20 C19 120.6(4) . . ?
C21 C20 C29 131.5(4) . . ?
C19 C20 C29 107.9(4) . . ?
C22 C21 C20 118.6(4) . . ?
C22 C21 H26 120.7 . . ?
C20 C21 H26 120.7 . . ?
C18 C17 C22 119.1(4) . . ?
C18 C17 C2" 119.4(4) . . ?
C22 C17 C2" 121.3(4) . . ?
C27 C26 C25 121.1(5) . . ?
C27 C26 H21 119.4 . . ?
C25 C26 H21 119.4 . . ?
C29 C28 C27 118.7(5) . . ?
C29 C28 H23 120.6 . . ?
C27 C28 H23 120.6 . . ?
C26 C27 C28 120.4(5) . . ?
C26 C27 H22 119.8 . . ?
C28 C27 H22 119.8 . . ?
C26 C25 C24 118.8(5) . . ?
C26 C25 H20 120.6 . . ?
C24 C25 H20 120.6 . . ?
C23 C30 H16A 109.5 . . ?
C23 C30 H16B 109.5 . . ?
H16A C30 H16B 109.5 . . ?
C23 C30 H16C 109.5 . . ?
H16A C30 H16C 109.5 . . ?
H16B C30 H16C 109.5 . . ?
C23 C31 H17A 109.5 . . ?
C23 C31 H17B 109.5 . . ?
H17A C31 H17B 109.5 . . ?
C23 C31 H17C 109.5 . . ?
H17A C31 H17C 109.5 . . ?
H17B C31 H17C 109.5 . . ?
C3 C4 C5 119.8(5) . . ?
C3 C4 H31 120.1 . . ?
C5 C4 H31 120.1 . . ?
C1" C2" C17 175.4(5) . . ?
C2" C1" Pt1 174.5(4) . . ?

loop_
_geom_bond_atom_site_label_1
_geom_bond_atom_site_label_2
_geom_bond_distance
_geom_bond_site_symmetry_2
_geom_bond_publ_flag
Pt1 C1" 1.956(5) . ?
Pt1 N2 1.984(4) . ?
Pt1 N1 2.042(4) . ?
Pt1 C1 2.068(4) . ?
N2 C12 1.350(6) . ?
N2 C16 1.352(6) . ?
N1 C11 1.377(6) . ?
N1 C7 1.404(6) . ?
C1 C6 1.364(7) . ?
C1 C2 1.383(7) . ?
C16 C15 1.392(6) . ?
C16 C7 1.473(6) . ?
C12 C13 1.387(6) . ?
C12 C2 1.472(7) . ?
C7 C8 1.396(7) . ?
C13 C14 1.381(8) . ?
C13 H7 0.9300 . ?
C10 C9 1.384(8) . ?
C10 C11 1.387(7) . ?
C10 H14 0.9300 . ?
C3 C4 1.370(9) . ?
C3 C2 1.402(7) . ?
C3 H4 0.9300 . ?
C11 H15 0.9300 . ?
C8 C9 1.385(7) . ?
C8 H12 0.9300 . ?
C9 H13 0.9300 . ?
C15 C14 1.395(8) . ?
C15 H9 0.9300 . ?
C14 H8 0.9300 . ?
C6 C5 1.399(7) . ?
C6 H2 0.9300 . ?
C5 C4 1.379(9) . ?
C5 H3 0.9300 . ?
C18 C19 1.385(6) . ?
C18 C17 1.403(7) . ?
C18 H29 0.9300 . ?
C24 C25 1.395(6) . ?
C24 C29 1.402(7) . ?
C24 C23 1.515(7) . ?
C22 C21 1.392(6) . ?
C22 C17 1.411(6) . ?
C22 H27 0.9300 . ?
C23 C19 1.521(6) . ?
C23 C31 1.537(7) . ?
C23 C30 1.539(7) . ?
C29 C28 1.385(7) . ?
C29 C20 1.472(6) . ?
C19 C20 1.405(6) . ?
C20 C21 1.397(6) . ?
C21 H26 0.9300 . ?
C17 C2" 1.434(6) . ?
C26 C27 1.388(10) . ?
C26 C25 1.391(8) . ?
C26 H21 0.9300 . ?
C28 C27 1.394(7) . ?
C28 H23 0.9300 . ?
C27 H22 0.9300 . ?
C25 H20 0.9300 . ?
C30 H16A 0.9600 . ?
C30 H16B 0.9600 . ?
C30 H16C 0.9600 . ?
C31 H17A 0.9600 . ?
C31 H17B 0.9600 . ?
C31 H17C 0.9600 . ?
C4 H31 0.9300 . ?
C2" C1" 1.210(6) . ?

loop_
_geom_torsion_atom_site_label_1
_geom_torsion_atom_site_label_2
_geom_torsion_atom_site_label_3
_geom_torsion_atom_site_label_4
_geom_torsion
_geom_torsion_site_symmetry_1
_geom_torsion_site_symmetry_2
_geom_torsion_site_symmetry_3
_geom_torsion_site_symmetry_4
_geom_torsion_publ_flag
C1" Pt1 N2 C12 166(5) . . . . ?
N1 Pt1 N2 C12 179.8(3) . . . . ?
C1 Pt1 N2 C12 -0.2(3) . . . . ?
C1" Pt1 N2 C16 -12(5) . . . . ?
N1 Pt1 N2 C16 1.4(3) . . . . ?
C1 Pt1 N2 C16 -178.6(3) . . . . ?
C1" Pt1 N1 C11 -3.3(4) . . . . ?
N2 Pt1 N1 C11 177.2(4) . . . . ?
C1 Pt1 N1 C11 177.1(5) . . . . ?
C1" Pt1 N1 C7 178.6(3) . . . . ?
N2 Pt1 N1 C7 -0.9(3) . . . . ?
C1 Pt1 N1 C7 -1.0(7) . . . . ?
C1" Pt1 C1 C6 -3.1(5) . . . . ?
N2 Pt1 C1 C6 176.4(5) . . . . ?
N1 Pt1 C1 C6 176.4(5) . . . . ?
C1" Pt1 C1 C2 -179.3(3) . . . . ?
N2 Pt1 C1 C2 0.2(3) . . . . ?
N1 Pt1 C1 C2 0.3(7) . . . . ?
C12 N2 C16 C15 1.7(7) . . . . ?
Pt1 N2 C16 C15 -180.0(3) . . . . ?
C12 N2 C16 C7 -179.9(4) . . . . ?
Pt1 N2 C16 C7 -1.5(5) . . . . ?
C16 N2 C12 C13 -1.4(7) . . . . ?
Pt1 N2 C12 C13 -179.8(3) . . . . ?
C16 N2 C12 C2 178.4(4) . . . . ?
Pt1 N2 C12 C2 0.1(5) . . . . ?
C11 N1 C7 C8 1.6(6) . . . . ?
Pt1 N1 C7 C8 179.9(3) . . . . ?
C11 N1 C7 C16 -177.9(4) . . . . ?
Pt1 N1 C7 C16 0.4(5) . . . . ?
N2 C16 C7 C8 -178.8(4) . . . . ?
C15 C16 C7 C8 -0.5(7) . . . . ?
N2 C16 C7 N1 0.7(6) . . . . ?
C15 C16 C7 N1 178.9(4) . . . . ?
N2 C12 C13 C14 1.2(7) . . . . ?
C2 C12 C13 C14 -178.6(5) . . . . ?
C6 C1 C2 C3 0.9(7) . . . . ?
Pt1 C1 C2 C3 177.4(4) . . . . ?
C6 C1 C2 C12 -176.8(4) . . . . ?
Pt1 C1 C2 C12 -0.3(5) . . . . ?
C4 C3 C2 C1 -0.8(8) . . . . ?
C4 C3 C2 C12 176.7(5) . . . . ?
N2 C12 C2 C1 0.2(6) . . . . ?
C13 C12 C2 C1 180.0(5) . . . . ?
N2 C12 C2 C3 -177.5(4) . . . . ?
C13 C12 C2 C3 2.4(8) . . . . ?
C7 N1 C11 C10 -1.1(7) . . . . ?
Pt1 N1 C11 C10 -179.1(4) . . . . ?
C9 C10 C11 N1 0.2(7) . . . . ?
N1 C7 C8 C9 -1.2(7) . . . . ?
C16 C7 C8 C9 178.2(4) . . . . ?
C11 C10 C9 C8 0.2(8) . . . . ?
C7 C8 C9 C10 0.3(7) . . . . ?
N2 C16 C15 C14 -1.7(7) . . . . ?
C7 C16 C15 C14 -179.9(4) . . . . ?
C12 C13 C14 C15 -1.4(7) . . . . ?
C16 C15 C14 C13 1.6(7) . . . . ?
C2 C1 C6 C5 -1.1(8) . . . . ?
Pt1 C1 C6 C5 -177.1(4) . . . . ?
C1 C6 C5 C4 1.4(9) . . . . ?
C25 C24 C23 C19 -179.5(4) . . . . ?
C29 C24 C23 C19 2.0(5) . . . . ?
C25 C24 C23 C31 63.2(6) . . . . ?
C29 C24 C23 C31 -115.2(4) . . . . ?
C25 C24 C23 C30 -60.5(6) . . . . ?
C29 C24 C23 C30 121.0(4) . . . . ?
C25 C24 C29 C28 -0.3(7) . . . . ?
C23 C24 C29 C28 178.3(4) . . . . ?
C25 C24 C29 C20 179.7(4) . . . . ?
C23 C24 C29 C20 -1.7(5) . . . . ?
C17 C18 C19 C20 -0.9(6) . . . . ?
C17 C18 C19 C23 179.5(4) . . . . ?
C24 C23 C19 C18 178.0(4) . . . . ?
C31 C23 C19 C18 -64.7(6) . . . . ?
C30 C23 C19 C18 58.5(6) . . . . ?
C24 C23 C19 C20 -1.7(5) . . . . ?
C31 C23 C19 C20 115.7(4) . . . . ?
C30 C23 C19 C20 -121.1(4) . . . . ?
C18 C19 C20 C21 0.6(6) . . . . ?
C23 C19 C20 C21 -179.8(4) . . . . ?
C18 C19 C20 C29 -178.9(4) . . . . ?
C23 C19 C20 C29 0.8(5) . . . . ?
C28 C29 C20 C21 1.2(8) . . . . ?
C24 C29 C20 C21 -178.8(4) . . . . ?
C28 C29 C20 C19 -179.5(5) . . . . ?
C24 C29 C20 C19 0.6(5) . . . . ?
C17 C22 C21 C20 -1.4(7) . . . . ?
C19 C20 C21 C22 0.6(6) . . . . ?
C29 C20 C21 C22 179.9(4) . . . . ?
C19 C18 C17 C22 0.1(6) . . . . ?
C19 C18 C17 C2" 175.4(4) . . . . ?
C21 C22 C17 C18 1.1(7) . . . . ?
C21 C22 C17 C2" -174.1(4) . . . . ?
C24 C29 C28 C27 -0.1(7) . . . . ?
C20 C29 C28 C27 179.9(4) . . . . ?
C25 C26 C27 C28 -1.1(8) . . . . ?
C29 C28 C27 C26 0.8(7) . . . . ?
C27 C26 C25 C24 0.7(8) . . . . ?
C29 C24 C25 C26 0.0(7) . . . . ?
C23 C24 C25 C26 -178.3(4) . . . . ?
C2 C3 C4 C5 1.1(8) . . . . ?
C6 C5 C4 C3 -1.3(9) . . . . ?
C18 C17 C2" C1" -76(7) . . . . ?
C22 C17 C2" C1" 99(7) . . . . ?
C17 C2" C1" Pt1 -12(11) . . . . ?
N2 Pt1 C1" C2" 29(8) . . . . ?
N1 Pt1 C1" C2" 15(5) . . . . ?
C1 Pt1 C1" C2" -165(5) . . . . ?
